data_7158664
loop_
_publ_author_name
'Mikshiev, Vladimir Y.'
'Tolstoy, Peter'
'Puzyk, Aleksandra M.'
'Kirichenko, Sergey O.'
'Antonov, Alexander S.'

_publ_section_title
;
 peri-Interactions in 1,8-bis(dimethylamino)naphthalene ortho-ketimine
 cations facilitate [1,5]-hydride shift: selective synthesis of
 1,2,3,4-tetrahydrobenzo[h]quinazolines
;
_journal_name_full 'Organic &amp; Biomolecular Chemistry'
_journal_paper_doi 10.1039/D2OB00674J
_journal_year 2022
_chemical_formula_moiety 'C19 H27 N3'
_chemical_formula_sum 'C19 H27 N3'
_chemical_formula_weight 297.43
_space_group_crystal_system orthorhombic
_space_group_IT_number 19
_space_group_name_Hall 'P 2ac 2ab'
_space_group_name_H-M_alt 'P 21 21 21'
_atom_sites_solution_hydrogens mixed
_atom_sites_solution_primary dual
_audit_block_doi 10.5517/ccdc.csd.cc29hxc3
_audit_creation_date 2021-10-08
_audit_creation_method
;
Olex2 1.2
(compiled 2018.05.29 svn.r3508 for OlexSys, GUI svn.r5506)
;
_audit_update_record
;
2021-12-22 deposited with the CCDC.	2022-05-04 downloaded from the CCDC.
;
_cell_angle_alpha 90
_cell_angle_beta 90
_cell_angle_gamma 90
_cell_formula_units_Z 4
_cell_length_a 9.6026(2)
_cell_length_b 12.0411(3)
_cell_length_c 14.2206(4)
_cell_measurement_reflns_used 6112
_cell_measurement_temperature 100.0(3)
_cell_measurement_theta_max 77.1700
_cell_measurement_theta_min 5.8860
_cell_volume 1644.27(7)
_computing_cell_refinement 'CrysAlisPro 1.171.41.118a (Rigaku OD, 2021)'
_computing_data_collection 'CrysAlisPro 1.171.41.118a (Rigaku OD, 2021)'
_computing_data_reduction 'CrysAlisPro 1.171.41.118a (Rigaku OD, 2021)'
_computing_molecular_graphics 'Olex2 (Dolomanov et al., 2009)'
_computing_publication_material 'Olex2 (Dolomanov et al., 2009)'
_computing_structure_refinement 'ShelXL (Sheldrick, 2015)'
_computing_structure_solution 'ShelXT (Sheldrick, 2015)'
_diffrn_ambient_environment N~2~
_diffrn_ambient_temperature 100.0(3)
_diffrn_detector 'Hybrid Pixel Array Detector'
_diffrn_detector_area_resol_mean 10.0000
_diffrn_detector_type HyPix
_diffrn_measured_fraction_theta_full 0.999
_diffrn_measured_fraction_theta_max 0.999
_diffrn_measurement_details
;
List of Runs (angles in degrees, time in seconds):

  # Type    Start    End  Width  t~exp~   \w     \q     \k     \f   Frames
#--------------------------------------------------------------------------
  1  \w    -71.00  22.00   0.50    0.30    --  -47.10  93.00  93.00  186
  2  \w   -176.00 -92.00   0.50    1.50    -- -106.00 -44.00  91.00  168
  3  \w   -139.00 -84.00   0.50    1.50    -- -106.00 -93.00 -18.00  110
  4  \w     45.00 101.00   0.50    1.50    --  113.25 -92.00-119.00  112
  5  \w    -24.00  22.00   0.50    0.30    --   47.10 -19.00-150.00   92
  6  \w    -25.00  22.00   0.50    0.30    --   47.10 -19.00 -30.00   94
  7  \w    -64.00 -35.00   0.50    1.50    -- -106.00  61.00  90.00   58
  8  \w     42.00  68.00   0.50    1.50    --  113.25 -61.00 -90.00   52
  9  \w     42.00  68.00   0.50    1.50    --  113.25 -61.00-180.00   52
 10  \w     62.00 101.00   0.50    1.50    --  113.25 -94.00 150.00   78
 11  \w     45.00  70.00   0.50    1.50    --  113.25 -61.00  60.00   50
 12  \w     43.00 111.00   0.50    1.50    --  113.25-125.00  30.00  136
 13  \w     43.00  71.00   0.50    1.50    --  113.25 -94.00 -90.00   56
 14  \w     84.00 137.00   0.50    1.50    --  113.25  92.00  -6.00  106
 15  \w    -13.00  16.00   0.50    0.30    --  -47.10  19.00-180.00   58
 16  \w   -104.00 -74.00   0.50    0.30    --  -47.10-125.00-150.00   60
 17  \w   -149.00 -99.00   0.50    1.50    -- -106.00 -77.00 -30.00  100
 18  \w   -176.00-151.00   0.50    1.50    -- -106.00 -45.00 -90.00   50
 19  \w   -172.00-120.00   0.50    1.50    -- -106.00 -45.00-180.00  104
 20  \w    -95.00 -49.00   0.50    1.50    -- -106.00  77.00  60.00   92
 21  \w   -121.00 -93.00   0.50    1.50    -- -106.00 -45.00 -90.00   56
 22  \w    -71.00 -39.00   0.50    1.50    -- -106.00  77.00  90.00   64
 23  \w   -100.00 -74.00   0.50    1.50    -- -106.00  77.00  90.00   52
 24  \w     73.00 104.00   0.50    1.50    --  113.25 -94.00-180.00   62
 25  \w     43.00  69.00   0.50    1.50    --  113.25 -61.00-150.00   52
 26  \w    149.00 176.00   0.50    1.50    --  113.25  45.00  60.00   54
 27  \w    107.00 133.00   0.50    1.50    --  113.25  45.00  60.00   52
;
_diffrn_measurement_device 'four-circle diffractometer'
_diffrn_measurement_device_type 'XtaLAB Synergy, Single source at home/near, HyPix'
_diffrn_measurement_method '\w scans'
_diffrn_orient_matrix_type 'CrysAlisPro convention (1999,Acta A55,543-557)'
_diffrn_orient_matrix_UB_11 -0.0852714000
_diffrn_orient_matrix_UB_12 -0.0533579000
_diffrn_orient_matrix_UB_13 0.0798354000
_diffrn_orient_matrix_UB_21 0.0205700000
_diffrn_orient_matrix_UB_22 0.1050526000
_diffrn_orient_matrix_UB_23 0.0603019000
_diffrn_orient_matrix_UB_31 -0.1342996000
_diffrn_orient_matrix_UB_32 0.0498258000
_diffrn_orient_matrix_UB_33 -0.0416151000
_diffrn_radiation_monochromator mirror
_diffrn_radiation_probe x-ray
_diffrn_radiation_type CuK\a
_diffrn_radiation_wavelength 1.54184
_diffrn_reflns_av_R_equivalents 0.0331
_diffrn_reflns_av_unetI/netI 0.0354
_diffrn_reflns_Laue_measured_fraction_full 0.999
_diffrn_reflns_Laue_measured_fraction_max 0.999
_diffrn_reflns_limit_h_max 10
_diffrn_reflns_limit_h_min -11
_diffrn_reflns_limit_k_max 14
_diffrn_reflns_limit_k_min -14
_diffrn_reflns_limit_l_max 15
_diffrn_reflns_limit_l_min -17
_diffrn_reflns_number 10544
_diffrn_reflns_point_group_measured_fraction_full 0.992
_diffrn_reflns_point_group_measured_fraction_max 0.991
_diffrn_reflns_theta_full 67.684
_diffrn_reflns_theta_max 69.960
_diffrn_reflns_theta_min 5.559
_diffrn_source 'micro-focus sealed X-ray tube'
_diffrn_source_type 'PhotonJet (Cu) X-ray Source'
_exptl_absorpt_coefficient_mu 0.546
_exptl_absorpt_correction_T_max 1.00000
_exptl_absorpt_correction_T_min 0.70132
_exptl_absorpt_correction_type multi-scan
_exptl_absorpt_process_details
;
CrysAlisPro 1.171.41.118a (Rigaku Oxford Diffraction, 2021)
Empirical absorption correction using spherical harmonics,
implemented in SCALE3 ABSPACK scaling algorithm.
;
_exptl_crystal_colour colourless
_exptl_crystal_colour_primary colourless
_exptl_crystal_density_diffrn 1.202
_exptl_crystal_description prism
_exptl_crystal_F_000 648
_exptl_crystal_size_max 0.2
_exptl_crystal_size_mid 0.16
_exptl_crystal_size_min 0.1
_refine_diff_density_max 0.175
_refine_diff_density_min -0.165
_refine_diff_density_rms 0.036
_refine_ls_abs_structure_details
;
 Flack x determined using 1159 quotients [(I+)-(I-)]/[(I+)+(I-)]
 (Parsons, Flack and Wagner, Acta Cryst. B69 (2013) 249-259).
;
_refine_ls_abs_structure_Flack 0.2(2)
_refine_ls_extinction_method none
_refine_ls_goodness_of_fit_ref 1.052
_refine_ls_hydrogen_treatment mixed
_refine_ls_matrix_type full
_refine_ls_number_parameters 209
_refine_ls_number_reflns 3091
_refine_ls_number_restraints 0
_refine_ls_restrained_S_all 1.052
_refine_ls_R_factor_all 0.0366
_refine_ls_R_factor_gt 0.0335
_refine_ls_shift/su_max 0.000
_refine_ls_shift/su_mean 0.000
_refine_ls_structure_factor_coef Fsqd
_refine_ls_weighting_details 'w=1/[\s^2^(Fo^2^)+(0.0612P)^2^+0.0672P] where P=(Fo^2^+2Fc^2^)/3'
_refine_ls_weighting_scheme calc
_refine_ls_wR_factor_gt 0.0900
_refine_ls_wR_factor_ref 0.0918
_reflns_Friedel_coverage 0.724
_reflns_Friedel_fraction_full 0.982
_reflns_Friedel_fraction_max 0.980
_reflns_number_gt 2876
_reflns_number_total 3091
_reflns_threshold_expression 'I > 2\s(I)'
_cod_data_source_file d2ob00674j2.cif
_cod_data_source_block 20015_lja-6_auto
_cod_database_code 7158664
_shelx_shelxl_version_number 2014/7
_chemical_oxdiff_formula 'C19 H27 N3'
_shelx_space_group_comment
;
The symmetry employed for this shelxl refinement is uniquely defined
by the following loop, which should always be used as a source of
symmetry information in preference to the above space-group names.
They are only intended as comments.
;
_shelx_estimated_absorpt_t_max 0.947
_shelx_estimated_absorpt_t_min 0.899
_reflns_odcompleteness_completeness 99.68
_reflns_odcompleteness_iscentric 1
_reflns_odcompleteness_theta 72.42
_olex2_refinement_description
;
1. Fixed Uiso
 At 1.2 times of:
  All C(H) groups, All C(H,H) groups
 At 1.5 times of:
  All C(H,H,H) groups
2.a Ternary CH refined with riding coordinates:
 C2(H2)
2.b Secondary CH2 refined with riding coordinates:
 C1(H1A,H1B)
2.c Aromatic/amide H refined with riding coordinates:
 C9(H9), C12(H12), C8(H8), C11(H11), C7(H7)
2.d Idealised Me refined as rotating group:
 C15(H15A,H15B,H15C), C13(H13A,H13B,H13C), C14(H14A,H14B,H14C), C19(H19A,H19B,
 H19C), C17(H17A,H17B,H17C), C18(H18A,H18B,H18C)
;
_olex2_submission_special_instructions 'No special instructions were received'
_oxdiff_exptl_absorpt_empirical_details
;
Empirical correction (ABSPACK) includes:
- Absorption correction using spherical harmonics
- Frame scaling
;
_oxdiff_exptl_absorpt_empirical_full_max 1.581
_oxdiff_exptl_absorpt_empirical_full_min 0.608

loop_
_space_group_symop_operation_xyz
'x, y, z'
'-x+1/2, -y, z+1/2'
'-x, y+1/2, -z+1/2'
'x+1/2, -y+1/2, -z'

loop_
_atom_site_label
_atom_site_type_symbol
_atom_site_fract_x
_atom_site_fract_y
_atom_site_fract_z
_atom_site_U_iso_or_equiv
_atom_site_adp_type
_atom_site_occupancy
_atom_site_site_symmetry_order
_atom_site_calc_flag
_atom_site_refinement_flags_posn
_atom_site_refinement_flags_adp
_atom_site_refinement_flags_occupancy
_atom_site_disorder_assembly
_atom_site_disorder_group
N2 N 0.65103(14) 0.36767(12) 0.40469(11) 0.0206(3) Uani 1 1 d . . . . .
N3 N 0.59035(14) 0.13644(13) 0.40411(11) 0.0212(3) Uani 1 1 d . . . . .
N1 N 0.50384(16) 0.53295(13) 0.39786(11) 0.0260(3) Uani 1 1 d . . . . .
C6 C 0.61978(16) 0.14430(15) 0.50008(12) 0.0190(4) Uani 1 1 d . . . . .
C4 C 0.61511(17) 0.35734(15) 0.49861(12) 0.0189(4) Uani 1 1 d . . . . .
C5 C 0.61792(15) 0.25149(14) 0.54629(13) 0.0187(4) Uani 1 1 d . . . . .
C9 C 0.64242(18) 0.15294(16) 0.69759(13) 0.0229(4) Uani 1 1 d . . . . .
H9 H 0.6465 0.1545 0.7643 0.027 Uiso 1 1 calc R . . . .
C10 C 0.61528(16) 0.25243(15) 0.64711(13) 0.0210(4) Uani 1 1 d . . . . .
C12 C 0.55432(19) 0.44664(16) 0.64587(13) 0.0238(4) Uani 1 1 d . . . . .
H12 H 0.5212 0.5103 0.6784 0.029 Uiso 1 1 calc R . . . .
C8 C 0.66266(17) 0.05507(16) 0.65091(13) 0.0237(4) Uani 1 1 d . . . . .
H8 H 0.6864 -0.0100 0.6851 0.028 Uiso 1 1 calc R . . . .
C11 C 0.58118(18) 0.35140(16) 0.69518(12) 0.0237(4) Uani 1 1 d . . . . .
H11 H 0.5769 0.3519 0.7619 0.028 Uiso 1 1 calc R . . . .
C7 C 0.64857(18) 0.05006(15) 0.55262(13) 0.0226(4) Uani 1 1 d . . . . .
H7 H 0.6590 -0.0193 0.5216 0.027 Uiso 1 1 calc R . . . .
C3 C 0.57458(17) 0.45239(15) 0.54829(12) 0.0218(4) Uani 1 1 d . . . . .
C15 C 0.6313(2) 0.03675(16) 0.35428(13) 0.0256(4) Uani 1 1 d . . . . .
H15A H 0.7276 0.0179 0.3705 0.038 Uiso 1 1 calc GR . . . .
H15B H 0.6242 0.0495 0.2864 0.038 Uiso 1 1 calc GR . . . .
H15C H 0.5697 -0.0246 0.3723 0.038 Uiso 1 1 calc GR . . . .
C13 C 0.77164(18) 0.31330(16) 0.36431(13) 0.0239(4) Uani 1 1 d . . . . .
H13A H 0.8419 0.3691 0.3481 0.036 Uiso 1 1 calc GR . . . .
H13B H 0.7439 0.2729 0.3075 0.036 Uiso 1 1 calc GR . . . .
H13C H 0.8108 0.2610 0.4101 0.036 Uiso 1 1 calc GR . . . .
C2 C 0.55420(18) 0.55894(16) 0.49374(12) 0.0239(4) Uani 1 1 d . . . . .
H2 H 0.4762 0.5990 0.5256 0.029 Uiso 1 1 calc R . . . .
C16 C 0.6810(2) 0.64107(15) 0.49443(13) 0.0255(4) Uani 1 1 d . . . . .
C14 C 0.45985(18) 0.18290(16) 0.36899(12) 0.0241(4) Uani 1 1 d . . . . .
H14A H 0.3880 0.1251 0.3688 0.036 Uiso 1 1 calc GR . . . .
H14B H 0.4736 0.2106 0.3049 0.036 Uiso 1 1 calc GR . . . .
H14C H 0.4304 0.2442 0.4098 0.036 Uiso 1 1 calc GR . . . .
C1 C 0.59461(18) 0.45833(16) 0.34790(13) 0.0245(4) Uani 1 1 d . . . . .
H1A H 0.6732 0.5016 0.3217 0.029 Uiso 1 1 calc R . . . .
H1B H 0.5426 0.4261 0.2944 0.029 Uiso 1 1 calc R . . . .
C19 C 0.6601(2) 0.72969(16) 0.41890(14) 0.0302(4) Uani 1 1 d . . . . .
H19A H 0.6677 0.6955 0.3566 0.045 Uiso 1 1 calc GR . . . .
H19B H 0.7316 0.7872 0.4256 0.045 Uiso 1 1 calc GR . . . .
H19C H 0.5677 0.7632 0.4260 0.045 Uiso 1 1 calc GR . . . .
C17 C 0.8213(2) 0.58292(16) 0.47840(15) 0.0296(4) Uani 1 1 d . . . . .
H17A H 0.8312 0.5214 0.5230 0.044 Uiso 1 1 calc GR . . . .
H17B H 0.8972 0.6362 0.4879 0.044 Uiso 1 1 calc GR . . . .
H17C H 0.8252 0.5541 0.4140 0.044 Uiso 1 1 calc GR . . . .
C18 C 0.6868(3) 0.69738(18) 0.59059(15) 0.0385(5) Uani 1 1 d . . . . .
H18A H 0.5981 0.7350 0.6029 0.058 Uiso 1 1 calc GR . . . .
H18B H 0.7625 0.7519 0.5913 0.058 Uiso 1 1 calc GR . . . .
H18C H 0.7034 0.6414 0.6393 0.058 Uiso 1 1 calc GR . . . .
H1 H 0.415(3) 0.5021(19) 0.4055(16) 0.027(6) Uiso 1 1 d . . . . .

loop_
_atom_site_aniso_label
_atom_site_aniso_U_11
_atom_site_aniso_U_22
_atom_site_aniso_U_33
_atom_site_aniso_U_23
_atom_site_aniso_U_13
_atom_site_aniso_U_12
N2 0.0204(7) 0.0222(7) 0.0192(7) 0.0012(6) -0.0006(6) 0.0020(6)
N3 0.0200(7) 0.0221(7) 0.0214(7) -0.0025(6) -0.0008(6) 0.0009(6)
N1 0.0207(7) 0.0274(7) 0.0300(8) 0.0022(7) -0.0035(6) 0.0020(6)
C6 0.0130(7) 0.0223(9) 0.0216(9) -0.0003(7) 0.0018(6) -0.0010(6)
C4 0.0138(7) 0.0228(9) 0.0203(8) -0.0004(7) -0.0013(6) -0.0010(6)
C5 0.0109(8) 0.0236(9) 0.0215(8) 0.0000(7) -0.0006(5) -0.0008(6)
C9 0.0199(8) 0.0291(9) 0.0197(8) 0.0043(7) -0.0018(6) -0.0046(7)
C10 0.0154(8) 0.0255(9) 0.0221(9) 0.0004(7) -0.0001(6) -0.0045(7)
C12 0.0219(8) 0.0243(9) 0.0253(9) -0.0047(8) 0.0045(7) -0.0012(7)
C8 0.0188(8) 0.0248(9) 0.0275(9) 0.0063(7) -0.0008(6) -0.0003(7)
C11 0.0236(9) 0.0293(10) 0.0181(8) -0.0012(7) 0.0032(7) -0.0045(7)
C7 0.0190(8) 0.0223(9) 0.0265(9) 0.0000(7) -0.0006(6) -0.0002(7)
C3 0.0165(8) 0.0230(9) 0.0258(9) -0.0001(7) 0.0014(6) -0.0007(7)
C15 0.0287(9) 0.0250(9) 0.0231(9) -0.0048(7) 0.0012(7) 0.0010(7)
C13 0.0231(8) 0.0264(9) 0.0220(8) 0.0005(7) 0.0040(7) -0.0002(7)
C2 0.0209(8) 0.0240(9) 0.0267(9) 0.0010(8) 0.0035(7) 0.0045(7)
C16 0.0276(9) 0.0216(9) 0.0272(9) -0.0013(7) 0.0019(7) -0.0007(7)
C14 0.0211(8) 0.0278(9) 0.0233(8) 0.0005(7) -0.0035(7) -0.0003(7)
C1 0.0260(9) 0.0252(9) 0.0224(9) 0.0035(7) -0.0036(7) 0.0026(7)
C19 0.0327(10) 0.0214(9) 0.0364(11) 0.0028(8) 0.0044(8) 0.0018(7)
C17 0.0252(9) 0.0254(9) 0.0383(11) 0.0036(8) -0.0026(8) -0.0028(8)
C18 0.0512(12) 0.0317(10) 0.0326(11) -0.0053(9) 0.0035(10) -0.0118(9)

loop_
_atom_type_symbol
_atom_type_description
_atom_type_scat_dispersion_real
_atom_type_scat_dispersion_imag
_atom_type_scat_source
C C 0.0181 0.0091 'International Tables Vol C Tables 4.2.6.8 and 6.1.1.4'
H H 0.0000 0.0000 'International Tables Vol C Tables 4.2.6.8 and 6.1.1.4'
N N 0.0311 0.0180 'International Tables Vol C Tables 4.2.6.8 and 6.1.1.4'

loop_
_geom_angle_atom_site_label_1
_geom_angle_atom_site_label_2
_geom_angle_atom_site_label_3
_geom_angle
_geom_angle_site_symmetry_1
_geom_angle_site_symmetry_3
_geom_angle_publ_flag
C4 N2 C13 122.73(15) . . ?
C4 N2 C1 120.50(15) . . ?
C13 N2 C1 114.50(14) . . ?
C6 N3 C15 118.64(15) . . ?
C6 N3 C14 118.80(15) . . ?
C15 N3 C14 112.53(14) . . ?
C1 N1 C2 112.87(14) . . ?
N3 C6 C5 120.08(16) . . ?
C7 C6 N3 120.75(16) . . ?
C7 C6 C5 119.16(16) . . ?
N2 C4 C5 121.83(16) . . ?
N2 C4 C3 118.84(16) . . ?
C3 C4 C5 119.33(16) . . ?
C4 C5 C6 125.01(16) . . ?
C10 C5 C6 117.45(16) . . ?
C10 C5 C4 117.53(16) . . ?
C8 C9 C10 120.52(17) . . ?
C9 C10 C5 119.69(17) . . ?
C11 C10 C5 119.65(17) . . ?
C11 C10 C9 120.63(17) . . ?
C11 C12 C3 121.47(18) . . ?
C9 C8 C7 120.42(17) . . ?
C12 C11 C10 120.18(16) . . ?
C6 C7 C8 121.33(17) . . ?
C4 C3 C12 119.82(17) . . ?
C4 C3 C2 118.08(15) . . ?
C12 C3 C2 122.11(17) . . ?
N1 C2 C3 109.61(15) . . ?
N1 C2 C16 113.12(14) . . ?
C3 C2 C16 115.55(14) . . ?
C19 C16 C2 109.52(16) . . ?
C19 C16 C17 109.22(16) . . ?
C19 C16 C18 108.92(16) . . ?
C17 C16 C2 113.13(15) . . ?
C18 C16 C2 108.28(15) . . ?
C18 C16 C17 107.67(17) . . ?
N1 C1 N2 114.70(15) . . ?

loop_
_geom_bond_atom_site_label_1
_geom_bond_atom_site_label_2
_geom_bond_distance
_geom_bond_site_symmetry_2
_geom_bond_publ_flag
N2 C4 1.385(2) . ?
N2 C13 1.449(2) . ?
N2 C1 1.462(2) . ?
N3 C6 1.397(2) . ?
N3 C15 1.448(2) . ?
N3 C14 1.460(2) . ?
N1 C2 1.480(2) . ?
N1 C1 1.439(2) . ?
C6 C5 1.448(3) . ?
C6 C7 1.386(3) . ?
C4 C5 1.444(3) . ?
C4 C3 1.400(3) . ?
C5 C10 1.434(2) . ?
C9 C10 1.421(3) . ?
C9 C8 1.366(3) . ?
C10 C11 1.412(3) . ?
C12 C11 1.369(3) . ?
C12 C3 1.403(3) . ?
C8 C7 1.406(3) . ?
C3 C2 1.512(3) . ?
C2 C16 1.569(3) . ?
C16 C19 1.527(3) . ?
C16 C17 1.536(3) . ?
C16 C18 1.527(3) . ?
